data_7716857
loop_
_publ_author_name
'Gonzalez, Aleida G.'
'Gonzalez, Fernando'
'De Leon, Edgardo'
'Birkhoff, Kaitlyn M.'
'Yruegas, Sam'
'Chen, Haoyuan'
'Shoshani, Manar M.'

_publ_section_title
;
 Synthesis and characterization of NiAl-hydride heterometallics:
 perturbing electron density within Al-H-Ni subunits.
;
_journal_issue 47
_journal_name_full 'Dalton transactions (Cambridge, England : 2003)'
_journal_page_first 18932
_journal_page_last 18945
_journal_paper_doi 10.1039/d4dt01786b
_journal_volume 53
_journal_year 2024
_chemical_formula_moiety 'C76 H74 Al N2 Ni O2 P3'
_chemical_formula_sum 'C76 H74 Al N2 Ni O2 P3'
_chemical_formula_weight 1225.97
_space_group_crystal_system monoclinic
_space_group_IT_number 14
_space_group_name_Hall '-P 2ybc'
_space_group_name_H-M_alt 'P 1 21/c 1'
_atom_sites_solution_hydrogens mixed
_atom_sites_solution_primary iterative
_audit_creation_date 2024-06-10
_audit_creation_method
;
Olex2 1.5
(compiled 2023.02.24 svn.rf166f9f3 for OlexSys, GUI svn.r6725)
;
_audit_update_record
;
2024-06-11 deposited with the CCDC.	2024-08-20 downloaded from the CCDC.
;
_cell_angle_alpha 90
_cell_angle_beta 96.555(2)
_cell_angle_gamma 90
_cell_formula_units_Z 4
_cell_length_a 21.9928(5)
_cell_length_b 17.5090(4)
_cell_length_c 17.8697(4)
_cell_measurement_reflns_used 9918
_cell_measurement_temperature 100.15
_cell_measurement_theta_max 74.4370
_cell_measurement_theta_min 3.5310
_cell_volume 6836.1(3)
_computing_molecular_graphics 'Olex2 1.5 (Dolomanov et al., 2009)'
_computing_publication_material 'Olex2 1.5 (Dolomanov et al., 2009)'
_computing_structure_refinement 'SHELXL 2018/3 (Sheldrick, 2015)'
_computing_structure_solution 'olex2.solve 1.5 (Bourhis et al., 2015)'
_diffrn_ambient_temperature 100.15
_diffrn_measured_fraction_theta_full 0.999
_diffrn_measured_fraction_theta_max 0.999
_diffrn_measurement_device_type 'XtaLAB Synergy, Dualflex, HyPix-Arc 150'
_diffrn_radiation_type CuK\a
_diffrn_radiation_wavelength 1.54184
_diffrn_reflns_av_R_equivalents 0.1141
_diffrn_reflns_av_unetI/netI 0.1164
_diffrn_reflns_Laue_measured_fraction_full 0.999
_diffrn_reflns_Laue_measured_fraction_max 0.999
_diffrn_reflns_limit_h_max 26
_diffrn_reflns_limit_h_min -26
_diffrn_reflns_limit_k_max 20
_diffrn_reflns_limit_k_min -20
_diffrn_reflns_limit_l_max 21
_diffrn_reflns_limit_l_min -15
_diffrn_reflns_number 56087
_diffrn_reflns_point_group_measured_fraction_full 0.999
_diffrn_reflns_point_group_measured_fraction_max 0.999
_diffrn_reflns_theta_full 67.080
_diffrn_reflns_theta_max 67.080
_diffrn_reflns_theta_min 2.022
_exptl_absorpt_coefficient_mu 1.548
_exptl_absorpt_correction_T_max 0.936
_exptl_absorpt_correction_T_min 0.865
_exptl_absorpt_correction_type multi-scan
_exptl_absorpt_process_details 'CrysAlisPro 1.121.42.49 (Rigaku Oxford Diffraction, 2022)'
_exptl_crystal_colour 'clear light yellow'
_exptl_crystal_colour_lustre clear
_exptl_crystal_colour_modifier light
_exptl_crystal_colour_primary yellow
_exptl_crystal_density_diffrn 1.191
_exptl_crystal_description prism
_exptl_crystal_F_000 2584
_exptl_crystal_recrystallization_method 'vapor diffusion beznene/pentane'
_exptl_crystal_size_max 0.116
_exptl_crystal_size_mid 0.078
_exptl_crystal_size_min 0.043
_refine_diff_density_max 0.489
_refine_diff_density_min -0.456
_refine_diff_density_rms 0.078
_refine_ls_extinction_method none
_refine_ls_goodness_of_fit_ref 1.029
_refine_ls_hydrogen_treatment mixed
_refine_ls_matrix_type full
_refine_ls_number_parameters 779
_refine_ls_number_reflns 12180
_refine_ls_number_restraints 0
_refine_ls_restrained_S_all 1.029
_refine_ls_R_factor_all 0.1287
_refine_ls_R_factor_gt 0.0672
_refine_ls_shift/su_max 0.000
_refine_ls_shift/su_mean 0.000
_refine_ls_structure_factor_coef Fsqd
_refine_ls_weighting_details 'w=1/[\s^2^(Fo^2^)+(0.0761P)^2^+3.8257P] where P=(Fo^2^+2Fc^2^)/3'
_refine_ls_weighting_scheme calc
_refine_ls_wR_factor_gt 0.1559
_refine_ls_wR_factor_ref 0.1814
_reflns_Friedel_coverage 0.000
_reflns_number_gt 7074
_reflns_number_total 12180
_reflns_threshold_expression 'I > 2\s(I)'
_cod_data_source_file d4dt01786b2.cif
_cod_data_source_block edl01_sq
_cod_depositor_comments 'Adding full bibliography for 7716857--7716860.cif.'
_cod_database_code 7716857
_shelx_shelxl_version_number 2018/3
_shelx_space_group_comment
;
The symmetry employed for this shelxl refinement is uniquely defined
by the following loop, which should always be used as a source of
symmetry information in preference to the above space-group names.
They are only intended as comments.
;
_shelx_estimated_absorpt_t_max 1.000
_shelx_estimated_absorpt_t_min 0.902
_olex2_refinement_description
;
1. Fixed Uiso
 At 1.2 times of:
  All C(H) groups
 At 1.5 times of:
  All C(H,H,H) groups
2. Uiso/Uaniso restraints and constraints
Uanis(C33) = Uanis(C15)
Uanis(C33) = Uanis(C15A)
Uanis(C33) = Uanis(C17)
Uanis(C33) = Uanis(C17A)
Uanis(C33) = Uanis(C31)
3. Others
 Sof(C17A)=Sof(H17D)=Sof(H17E)=Sof(H17F)=Sof(C15A)=Sof(H15D)=Sof(H15E)=
 Sof(H15F)=Sof(C16A)=Sof(H16A)=Sof(H16B)=Sof(H16C)=1-FVAR(1)
 Sof(C15)=Sof(H15A)=Sof(H15B)=Sof(H15C)=Sof(C17)=Sof(H17A)=Sof(H17B)=Sof(H17C)=
 Sof(C16)=Sof(H16D)=Sof(H16E)=Sof(H16F)=FVAR(1)
4.a Aromatic/amide H refined with riding coordinates:
 C26(H26), C19(H19), C2(H2), C13(H13), C75(H75), C22(H22), C28(H28), C60(H60),
 C59(H59), C21(H21), C61(H61), C12(H12), C63(H63), C29(H29), C35(H35), C20(H20),
  C57(H57), C3(H3), C5(H5), C66(H66), C74(H74), C10(H10), C69(H69), C39(H39),
 C47(H47), C71(H71), C41(H41), C56(H56), C65(H65), C73(H73), C4(H4), C38(H38),
 C37(H37), C45(H45), C72(H72), C67(H67), C62(H62), C55(H55), C68(H68), C36(H36),
  C43(H43), C51(H51), C48(H48), C42(H42), C49(H49), C44(H44), C50(H50),
 C53(H53), C54(H54)
4.b Idealised Me refined as rotating group:
 C24(H24A,H24B,H24C), C7(H7A,H7B,H7C), C33(H33A,H33B,H33C), C32(H32A,H32B,
 H32C), C15(H15A,H15B,H15C), C17(H17A,H17B,H17C), C17A(H17D,H17E,H17F),
 C15A(H15D,H15E,H15F), C16A(H16A,H16B,H16C), C16(H16D,H16E,H16F), C31(H31A,H31B,
 H31C)
;
_platon_squeeze_void_probe_radius 1.20
_olex2_submission_special_instructions 'No special instructions were received'

loop_
_space_group_symop_operation_xyz
'x, y, z'
'-x, y+1/2, -z+1/2'
'-x, -y, -z'
'x, -y-1/2, z-1/2'

loop_
_atom_site_label
_atom_site_type_symbol
_atom_site_fract_x
_atom_site_fract_y
_atom_site_fract_z
_atom_site_U_iso_or_equiv
_atom_site_adp_type
_atom_site_occupancy
_atom_site_site_symmetry_order
_atom_site_calc_flag
_atom_site_refinement_flags_posn
_atom_site_refinement_flags_adp
_atom_site_refinement_flags_occupancy
_atom_site_disorder_assembly
_atom_site_disorder_group
Ni1 Ni 0.30231(3) 0.48949(5) 0.61518(4) 0.0229(2) Uani 1 1 d . . . . .
P1 P 0.25435(5) 0.47033(7) 0.71406(6) 0.0223(3) Uani 1 1 d . . . . .
P3 P 0.26235(5) 0.42027(7) 0.51846(6) 0.0229(3) Uani 1 1 d . . . . .
P2 P 0.30226(6) 0.60905(8) 0.57897(6) 0.0277(3) Uani 1 1 d . . . . .
Al1 Al 0.37172(6) 0.43667(8) 0.70864(7) 0.0232(3) Uani 1 1 d . . . . .
O2 O 0.44887(13) 0.38311(19) 0.70914(16) 0.0255(7) Uani 1 1 d . . . . .
O1 O 0.45034(14) 0.4152(2) 0.90673(16) 0.0292(8) Uani 1 1 d . . . . .
N2 N 0.34332(17) 0.3421(2) 0.73830(19) 0.0253(9) Uani 1 1 d . . . . .
N1 N 0.39032(16) 0.4987(2) 0.79229(18) 0.0229(9) Uani 1 1 d . . . . .
C23 C 0.3912(2) 0.2961(3) 0.7713(2) 0.0238(11) Uani 1 1 d . . . . .
C1 C 0.4836(2) 0.4717(3) 0.8785(2) 0.0238(10) Uani 1 1 d . . . . .
C18 C 0.4504(2) 0.3178(3) 0.7564(2) 0.0247(11) Uani 1 1 d . . . . .
C25 C 0.2334(2) 0.3699(3) 0.7250(2) 0.0226(11) Uani 1 1 d . . . . .
C8 C 0.3442(2) 0.5097(3) 0.8391(2) 0.0232(10) Uani 1 1 d . . . . .
C6 C 0.4521(2) 0.5169(3) 0.8215(2) 0.0241(10) Uani 1 1 d . . . . .
C9 C 0.2831(2) 0.4912(3) 0.8135(2) 0.0225(10) Uani 1 1 d . . . . .
C26 C 0.1737(2) 0.3438(3) 0.7265(2) 0.0281(12) Uani 1 1 d . . . . .
H26 H 0.141724 0.380294 0.725487 0.034 Uiso 1 1 calc R U . . .
C76 C 0.2824(2) 0.3165(3) 0.7309(2) 0.0238(11) Uani 1 1 d . . . . .
C58 C 0.2857(2) 0.3204(3) 0.5069(2) 0.0256(11) Uani 1 1 d . . . . .
C19 C 0.5036(2) 0.2829(3) 0.7855(2) 0.0297(12) Uani 1 1 d . . . . .
H19 H 0.542063 0.299696 0.772414 0.036 Uiso 1 1 calc R U . . .
C2 C 0.5454(2) 0.4839(3) 0.9007(2) 0.0301(12) Uani 1 1 d . . . . .
H2 H 0.566893 0.452397 0.938095 0.036 Uiso 1 1 calc R U . . .
C13 C 0.3554(2) 0.5396(3) 0.9128(2) 0.0271(11) Uani 1 1 d . . . . .
H13 H 0.395246 0.557543 0.930242 0.033 Uiso 1 1 calc R U . . .
C75 C 0.1502(2) 0.3445(3) 0.5277(2) 0.0285(11) Uani 1 1 d . . . . .
H75 H 0.174429 0.303138 0.548596 0.034 Uiso 1 1 calc R U . . .
C22 C 0.3888(2) 0.2354(3) 0.8217(2) 0.0291(12) Uani 1 1 d . . . . .
H22 H 0.350447 0.218147 0.834771 0.035 Uiso 1 1 calc R U . . .
C28 C 0.2068(2) 0.2151(3) 0.7260(3) 0.0334(12) Uani 1 1 d . . . . .
H28 H 0.198210 0.161959 0.723274 0.040 Uiso 1 1 calc R U . . .
C34 C 0.1841(2) 0.5278(3) 0.7064(2) 0.0278(11) Uani 1 1 d . . . . .
C70 C 0.1788(2) 0.4103(3) 0.5046(2) 0.0250(11) Uani 1 1 d . . . . .
C60 C 0.2777(2) 0.2022(3) 0.4351(3) 0.0351(13) Uani 1 1 d . . . . .
H60 H 0.258834 0.172982 0.394027 0.042 Uiso 1 1 calc R U . . .
C59 C 0.2591(2) 0.2762(3) 0.4454(2) 0.0323(12) Uani 1 1 d . . . . .
H59 H 0.227972 0.297890 0.410691 0.039 Uiso 1 1 calc R U . . .
C21 C 0.4426(2) 0.2001(3) 0.8527(3) 0.0346(13) Uani 1 1 d . . . . .
H21 H 0.439888 0.159423 0.887406 0.042 Uiso 1 1 calc R U . . .
C61 C 0.3238(2) 0.1706(3) 0.4845(3) 0.0362(13) Uani 1 1 d . . . . .
H61 H 0.336977 0.119707 0.477287 0.043 Uiso 1 1 calc R U . . .
C12 C 0.3107(2) 0.5437(3) 0.9598(2) 0.0302(12) Uani 1 1 d . . . . .
H12 H 0.319966 0.565973 1.008236 0.036 Uiso 1 1 calc R U . . .
C40 C 0.2372(2) 0.6418(3) 0.5130(3) 0.0320(12) Uani 1 1 d . . . . .
C63 C 0.3314(2) 0.2878(3) 0.5556(2) 0.0291(11) Uani 1 1 d . . . . .
H63 H 0.349907 0.316582 0.597170 0.035 Uiso 1 1 calc R U . . .
C29 C 0.2665(2) 0.2391(3) 0.7266(2) 0.0278(11) Uani 1 1 d . . . . .
H29 H 0.297752 0.202110 0.723942 0.033 Uiso 1 1 calc R U . . .
C35 C 0.1850(2) 0.5986(3) 0.7439(2) 0.0309(12) Uani 1 1 d . . . . .
H35 H 0.220822 0.614102 0.775076 0.037 Uiso 1 1 calc R U . . .
C20 C 0.4996(2) 0.2217(3) 0.8352(3) 0.0353(13) Uani 1 1 d . . . . .
H20 H 0.535403 0.195729 0.856453 0.042 Uiso 1 1 calc R U . . .
C46 C 0.3683(2) 0.6414(3) 0.5305(2) 0.0340(13) Uani 1 1 d . . . . .
C52 C 0.3054(2) 0.6846(3) 0.6512(3) 0.0316(12) Uani 1 1 d . . . . .
C57 C 0.3345(2) 0.6670(3) 0.7216(2) 0.0306(12) Uani 1 1 d . . . . .
H57 H 0.349452 0.616649 0.731604 0.037 Uiso 1 1 calc R U . . .
C3 C 0.5758(2) 0.5425(3) 0.8678(2) 0.0297(12) Uani 1 1 d . . . . .
H3 H 0.618096 0.551012 0.882939 0.036 Uiso 1 1 calc R U . . .
C27 C 0.1587(2) 0.2663(3) 0.7293(3) 0.0333(13) Uani 1 1 d . . . . .
C64 C 0.2799(2) 0.4524(3) 0.4242(2) 0.0249(11) Uani 1 1 d . . . . .
C5 C 0.4833(2) 0.5753(3) 0.7903(3) 0.0303(12) Uani 1 1 d . . . . .
H5 H 0.462400 0.606931 0.752587 0.036 Uiso 1 1 calc R U . . .
C66 C 0.2575(2) 0.4816(3) 0.2912(2) 0.0347(13) Uani 1 1 d . . . . .
H66 H 0.228515 0.488842 0.248190 0.042 Uiso 1 1 calc R U . . .
C74 C 0.0872(2) 0.3387(3) 0.5205(3) 0.0369(13) Uani 1 1 d . . . . .
H74 H 0.068347 0.293384 0.535806 0.044 Uiso 1 1 calc R U . . .
C10 C 0.2396(2) 0.4910(3) 0.8651(2) 0.0289(11) Uani 1 1 d . . . . .
H10 H 0.199566 0.472675 0.848845 0.035 Uiso 1 1 calc R U . . .
C69 C 0.3410(2) 0.4630(3) 0.4174(2) 0.0301(12) Uani 1 1 d . . . . .
H69 H 0.370348 0.457362 0.460303 0.036 Uiso 1 1 calc R U . . .
C11 C 0.2522(2) 0.5162(3) 0.9386(2) 0.0312(12) Uani 1 1 d . . . . .
C39 C 0.1319(2) 0.5085(3) 0.6598(2) 0.0310(12) Uani 1 1 d . . . . .
H39 H 0.131129 0.462204 0.632016 0.037 Uiso 1 1 calc R U . . .
C47 C 0.4188(3) 0.5938(3) 0.5300(3) 0.0390(14) Uani 1 1 d . . . . .
H47 H 0.418570 0.544696 0.552466 0.047 Uiso 1 1 calc R U . . .
C71 C 0.1418(2) 0.4714(3) 0.4775(2) 0.0288(12) Uani 1 1 d . . . . .
H71 H 0.160167 0.517880 0.464270 0.035 Uiso 1 1 calc R U . . .
C41 C 0.2400(2) 0.6445(3) 0.4349(3) 0.0335(12) Uani 1 1 d . . . . .
H41 H 0.276908 0.631665 0.414901 0.040 Uiso 1 1 calc R U . . .
C24 C 0.5072(2) 0.4153(3) 0.6939(3) 0.0331(12) Uani 1 1 d . . . . .
H24A H 0.499832 0.460316 0.661530 0.050 Uiso 1 1 calc R U . . .
H24B H 0.530081 0.377120 0.668491 0.050 Uiso 1 1 calc R U . . .
H24C H 0.530821 0.430220 0.741482 0.050 Uiso 1 1 calc R U . . .
C56 C 0.3422(2) 0.7219(3) 0.7779(3) 0.0358(13) Uani 1 1 d . . . . .
H56 H 0.362327 0.708668 0.826048 0.043 Uiso 1 1 calc R U . . .
C65 C 0.2375(2) 0.4603(3) 0.3602(3) 0.0340(13) Uani 1 1 d . . . . .
H65 H 0.195231 0.451259 0.363271 0.041 Uiso 1 1 calc R U . . .
C73 C 0.0517(2) 0.3986(4) 0.4912(3) 0.0409(15) Uani 1 1 d . . . . .
H73 H 0.008321 0.394251 0.485799 0.049 Uiso 1 1 calc R U . . .
C4 C 0.5451(2) 0.5882(3) 0.8137(3) 0.0355(13) Uani 1 1 d . . . . .
H4 H 0.565944 0.628667 0.792107 0.043 Uiso 1 1 calc R U . . .
C7 C 0.4820(2) 0.3651(3) 0.9612(3) 0.0346(13) Uani 1 1 d . . . . .
H7A H 0.515425 0.339638 0.939112 0.052 Uiso 1 1 calc R U . . .
H7B H 0.453487 0.326603 0.976476 0.052 Uiso 1 1 calc R U . . .
H7C H 0.498818 0.394613 1.005382 0.052 Uiso 1 1 calc R U . . .
C38 C 0.0806(2) 0.5550(4) 0.6525(3) 0.0397(14) Uani 1 1 d . . . . .
H38 H 0.044840 0.539517 0.621442 0.048 Uiso 1 1 calc R U . . .
C37 C 0.0814(2) 0.6243(3) 0.6905(3) 0.0400(14) Uani 1 1 d . . . . .
H37 H 0.046181 0.656134 0.685480 0.048 Uiso 1 1 calc R U . . .
C45 C 0.1819(2) 0.6583(3) 0.5402(3) 0.0372(13) Uani 1 1 d . . . . .
H45 H 0.179102 0.655265 0.592828 0.045 Uiso 1 1 calc R U . . .
C72 C 0.0788(2) 0.4651(3) 0.4696(3) 0.0361(13) Uani 1 1 d . . . . .
H72 H 0.054097 0.506343 0.449309 0.043 Uiso 1 1 calc R U . . .
C67 C 0.3184(3) 0.4921(3) 0.2856(3) 0.0368(13) Uani 1 1 d . . . . .
H67 H 0.331782 0.506238 0.238782 0.044 Uiso 1 1 calc R U . . .
C62 C 0.3509(3) 0.2136(3) 0.5449(3) 0.0379(13) Uani 1 1 d . . . . .
H62 H 0.382795 0.192156 0.578748 0.046 Uiso 1 1 calc R U . . .
C55 C 0.3215(3) 0.7943(3) 0.7652(3) 0.0422(14) Uani 1 1 d . . . . .
H55 H 0.327892 0.831734 0.803764 0.051 Uiso 1 1 calc R U . . .
C68 C 0.3601(2) 0.4820(3) 0.3482(3) 0.0365(13) Uani 1 1 d . . . . .
H68 H 0.402544 0.488135 0.344176 0.044 Uiso 1 1 calc R U . . .
C36 C 0.1335(3) 0.6466(3) 0.7356(3) 0.0431(14) Uani 1 1 d . . . . .
H36 H 0.134549 0.694299 0.761024 0.052 Uiso 1 1 calc R U . . .
C30 C 0.0941(2) 0.2385(4) 0.7374(3) 0.0452(15) Uani 1 1 d . . . . .
C43 C 0.1349(3) 0.6835(3) 0.4144(3) 0.0476(15) Uani 1 1 d . . . . .
H43 H 0.100344 0.698873 0.380938 0.057 Uiso 1 1 calc R U . . .
C51 C 0.3696(3) 0.7132(4) 0.4967(3) 0.0468(16) Uani 1 1 d . . . . .
H51 H 0.335302 0.746261 0.495759 0.056 Uiso 1 1 calc R U . . .
C48 C 0.4705(3) 0.6181(4) 0.4962(3) 0.0491(17) Uani 1 1 d . . . . .
H48 H 0.504512 0.584916 0.495046 0.059 Uiso 1 1 calc R U . . .
C42 C 0.1884(3) 0.6660(3) 0.3868(3) 0.0423(14) Uani 1 1 d . . . . .
H42 H 0.190623 0.668350 0.334025 0.051 Uiso 1 1 calc R U . . .
C14 C 0.2019(2) 0.5189(4) 0.9917(3) 0.0427(15) Uani 1 1 d . . . . .
C33 C 0.0462(3) 0.3010(4) 0.7244(3) 0.0619(13) Uani 1 1 d . . . . .
H33A H 0.054240 0.340406 0.763158 0.093 Uiso 1 1 calc R U . . .
H33B H 0.005477 0.279147 0.726933 0.093 Uiso 1 1 calc R U . . .
H33C H 0.048020 0.323744 0.674558 0.093 Uiso 1 1 calc R U . . .
C49 C 0.4714(3) 0.6898(4) 0.4650(3) 0.056(2) Uani 1 1 d . . . . .
H49 H 0.506722 0.707091 0.443973 0.068 Uiso 1 1 calc R U . . .
C44 C 0.1307(3) 0.6791(3) 0.4918(3) 0.0469(15) Uani 1 1 d . . . . .
H44 H 0.093147 0.690228 0.511080 0.056 Uiso 1 1 calc R U . . .
C50 C 0.4211(3) 0.7365(4) 0.4644(3) 0.059(2) Uani 1 1 d . . . . .
H50 H 0.421590 0.785415 0.441520 0.071 Uiso 1 1 calc R U . . .
C53 C 0.2831(3) 0.7588(3) 0.6396(3) 0.0596(19) Uani 1 1 d . . . . .
H53 H 0.261980 0.772282 0.592115 0.072 Uiso 1 1 calc R U . . .
C54 C 0.2912(3) 0.8130(4) 0.6963(3) 0.068(2) Uani 1 1 d . . . . .
H54 H 0.275708 0.863223 0.687394 0.081 Uiso 1 1 calc R U . . .
C32 C 0.0761(3) 0.1736(4) 0.6800(4) 0.074(2) Uani 1 1 d . . . . .
H32A H 0.078454 0.192462 0.628825 0.111 Uiso 1 1 calc R U . . .
H32B H 0.034283 0.156697 0.684872 0.111 Uiso 1 1 calc R U . . .
H32C H 0.104362 0.130517 0.690197 0.111 Uiso 1 1 calc R U . . .
C15 C 0.2248(5) 0.5290(9) 1.0711(6) 0.0619(13) Uani 0.578(9) 1 d . . P A 1
H15A H 0.190371 0.527942 1.101518 0.093 Uiso 0.578(9) 1 calc R U P A 1
H15B H 0.245913 0.578197 1.077956 0.093 Uiso 0.578(9) 1 calc R U P A 1
H15C H 0.253334 0.487655 1.087226 0.093 Uiso 0.578(9) 1 calc R U P A 1
C17 C 0.1846(5) 0.6046(8) 0.9969(6) 0.0619(13) Uani 0.578(9) 1 d . . P A 1
H17A H 0.168779 0.623362 0.946751 0.093 Uiso 0.578(9) 1 calc R U P A 1
H17B H 0.220971 0.634019 1.016043 0.093 Uiso 0.578(9) 1 calc R U P A 1
H17C H 0.153122 0.610467 1.031120 0.093 Uiso 0.578(9) 1 calc R U P A 1
H H 0.3713(19) 0.470(3) 0.626(2) 0.026(12) Uiso 1 1 d . . . . .
C17A C 0.1524(7) 0.5779(11) 0.9612(9) 0.0619(13) Uani 0.422(9) 1 d . . P A 2
H17D H 0.171550 0.628136 0.957439 0.093 Uiso 0.422(9) 1 calc R U P A 2
H17E H 0.120927 0.581034 0.995706 0.093 Uiso 0.422(9) 1 calc R U P A 2
H17F H 0.133690 0.561885 0.911332 0.093 Uiso 0.422(9) 1 calc R U P A 2
C15A C 0.2279(7) 0.4806(13) 1.0720(9) 0.0619(13) Uani 0.422(9) 1 d . . P A 2
H15D H 0.240483 0.427856 1.063840 0.093 Uiso 0.422(9) 1 calc R U P A 2
H15E H 0.195725 0.480939 1.105720 0.093 Uiso 0.422(9) 1 calc R U P A 2
H15F H 0.263153 0.509991 1.094870 0.093 Uiso 0.422(9) 1 calc R U P A 2
C16A C 0.1657(12) 0.4363(14) 0.9878(14) 0.065(7) Uani 0.422(9) 1 d . . P A 2
H16A H 0.149932 0.425119 0.935447 0.097 Uiso 0.422(9) 1 calc R U P A 2
H16B H 0.131626 0.438845 1.018540 0.097 Uiso 0.422(9) 1 calc R U P A 2
H16C H 0.194144 0.395937 1.007084 0.097 Uiso 0.422(9) 1 calc R U P A 2
C16 C 0.1483(8) 0.4733(9) 0.9664(10) 0.058(4) Uani 0.578(9) 1 d . . P A 1
H16D H 0.119424 0.475217 1.004277 0.087 Uiso 0.578(9) 1 calc R U P A 1
H16E H 0.160725 0.420253 0.959386 0.087 Uiso 0.578(9) 1 calc R U P A 1
H16F H 0.128672 0.493614 0.918585 0.087 Uiso 0.578(9) 1 calc R U P A 1
C31 C 0.0946(3) 0.2074(4) 0.8180(3) 0.0619(13) Uani 1 1 d . . . . .
H31A H 0.123262 0.164444 0.825314 0.093 Uiso 1 1 calc R U . . .
H31B H 0.053447 0.190047 0.825706 0.093 Uiso 1 1 calc R U . . .
H31C H 0.107530 0.247877 0.854206 0.093 Uiso 1 1 calc R U . . .

loop_
_atom_site_aniso_label
_atom_site_aniso_U_11
_atom_site_aniso_U_22
_atom_site_aniso_U_33
_atom_site_aniso_U_23
_atom_site_aniso_U_13
_atom_site_aniso_U_12
Ni1 0.0270(4) 0.0237(5) 0.0178(4) 0.0002(3) 0.0017(3) -0.0004(4)
P1 0.0238(6) 0.0248(7) 0.0179(5) -0.0011(5) 0.0007(5) 0.0000(5)
P3 0.0262(6) 0.0238(7) 0.0184(6) -0.0006(5) 0.0015(5) 0.0000(5)
P2 0.0383(7) 0.0234(7) 0.0204(6) 0.0008(5) -0.0013(5) -0.0010(6)
Al1 0.0249(7) 0.0256(8) 0.0186(6) 0.0005(6) 0.0012(5) -0.0011(6)
O2 0.0227(17) 0.030(2) 0.0234(15) 0.0014(14) 0.0027(13) 0.0001(15)
O1 0.0331(19) 0.032(2) 0.0224(16) 0.0041(15) 0.0016(14) -0.0029(16)
N2 0.026(2) 0.027(2) 0.0221(19) 0.0002(17) 0.0037(16) 0.0007(18)
N1 0.023(2) 0.025(2) 0.0195(18) 0.0013(16) 0.0013(15) -0.0006(17)
C23 0.026(3) 0.027(3) 0.019(2) -0.001(2) 0.0031(19) 0.002(2)
C1 0.028(3) 0.026(3) 0.018(2) -0.003(2) 0.0054(19) -0.003(2)
C18 0.032(3) 0.026(3) 0.016(2) 0.004(2) 0.0005(19) -0.002(2)
C25 0.026(3) 0.029(3) 0.014(2) -0.0003(19) 0.0039(18) 0.000(2)
C8 0.032(3) 0.016(3) 0.021(2) 0.0040(19) 0.0023(19) 0.004(2)
C6 0.026(2) 0.025(3) 0.020(2) 0.000(2) -0.0005(18) 0.002(2)
C9 0.031(3) 0.021(3) 0.015(2) -0.0008(19) 0.0010(18) 0.004(2)
C26 0.023(3) 0.040(3) 0.022(2) 0.001(2) 0.0011(19) 0.000(2)
C76 0.030(3) 0.024(3) 0.017(2) 0.002(2) 0.0020(19) -0.002(2)
C58 0.027(3) 0.025(3) 0.024(2) 0.000(2) 0.004(2) 0.001(2)
C19 0.028(3) 0.034(3) 0.027(2) -0.005(2) 0.004(2) 0.004(2)
C2 0.035(3) 0.036(3) 0.018(2) -0.006(2) -0.001(2) 0.005(2)
C13 0.033(3) 0.023(3) 0.024(2) -0.001(2) 0.001(2) -0.003(2)
C75 0.029(3) 0.034(3) 0.022(2) -0.007(2) 0.004(2) -0.001(2)
C22 0.039(3) 0.025(3) 0.023(2) -0.002(2) 0.005(2) 0.001(2)
C28 0.042(3) 0.022(3) 0.034(3) 0.002(2) -0.003(2) -0.016(2)
C34 0.035(3) 0.027(3) 0.022(2) 0.002(2) 0.004(2) 0.005(2)
C70 0.032(3) 0.028(3) 0.016(2) -0.006(2) 0.0032(19) 0.000(2)
C60 0.047(3) 0.031(3) 0.027(3) -0.008(2) 0.001(2) -0.004(3)
C59 0.039(3) 0.034(3) 0.023(2) -0.003(2) 0.002(2) 0.000(3)
C21 0.046(3) 0.028(3) 0.029(3) 0.002(2) -0.002(2) 0.008(3)
C61 0.048(3) 0.023(3) 0.039(3) -0.004(2) 0.014(3) 0.003(3)
C12 0.035(3) 0.036(3) 0.019(2) -0.006(2) -0.002(2) 0.008(2)
C40 0.034(3) 0.030(3) 0.030(3) -0.002(2) -0.003(2) 0.001(2)
C63 0.038(3) 0.026(3) 0.023(2) -0.006(2) 0.004(2) 0.002(2)
C29 0.035(3) 0.025(3) 0.023(2) 0.001(2) 0.001(2) 0.002(2)
C35 0.034(3) 0.033(3) 0.025(2) 0.001(2) 0.004(2) 0.005(2)
C20 0.039(3) 0.036(3) 0.030(3) -0.002(2) 0.000(2) 0.012(3)
C46 0.046(3) 0.033(3) 0.022(2) 0.002(2) -0.004(2) -0.013(3)
C52 0.044(3) 0.022(3) 0.028(2) 0.002(2) 0.001(2) 0.004(2)
C57 0.040(3) 0.023(3) 0.028(2) 0.003(2) 0.001(2) -0.002(2)
C3 0.028(3) 0.035(3) 0.025(2) -0.005(2) 0.000(2) -0.004(2)
C27 0.032(3) 0.041(4) 0.025(2) 0.007(2) -0.003(2) -0.010(3)
C64 0.037(3) 0.017(3) 0.021(2) -0.0018(19) 0.004(2) -0.001(2)
C5 0.035(3) 0.029(3) 0.027(2) 0.002(2) 0.001(2) -0.004(2)
C66 0.048(3) 0.036(3) 0.021(2) 0.002(2) 0.006(2) 0.003(3)
C74 0.036(3) 0.044(4) 0.032(3) -0.002(3) 0.008(2) -0.008(3)
C10 0.033(3) 0.028(3) 0.026(2) -0.003(2) 0.002(2) 0.000(2)
C69 0.031(3) 0.036(3) 0.024(2) 0.000(2) 0.004(2) -0.002(2)
C11 0.037(3) 0.033(3) 0.023(2) 0.000(2) 0.002(2) 0.004(2)
C39 0.030(3) 0.041(3) 0.023(2) 0.002(2) 0.003(2) 0.001(2)
C47 0.057(4) 0.038(4) 0.021(2) -0.005(2) 0.005(2) -0.018(3)
C71 0.028(3) 0.036(3) 0.022(2) -0.006(2) 0.002(2) 0.004(2)
C41 0.043(3) 0.027(3) 0.029(3) 0.006(2) -0.002(2) -0.005(2)
C24 0.027(3) 0.042(4) 0.031(3) -0.003(2) 0.009(2) -0.004(2)
C56 0.053(3) 0.032(3) 0.021(2) -0.003(2) -0.002(2) -0.001(3)
C65 0.033(3) 0.041(4) 0.028(3) 0.000(2) 0.001(2) 0.001(2)
C73 0.027(3) 0.065(5) 0.032(3) -0.011(3) 0.006(2) -0.009(3)
C4 0.034(3) 0.043(4) 0.029(3) -0.003(2) 0.004(2) -0.010(3)
C7 0.042(3) 0.031(3) 0.030(3) 0.007(2) 0.001(2) 0.005(3)
C38 0.031(3) 0.057(4) 0.030(3) 0.006(3) 0.002(2) 0.003(3)
C37 0.034(3) 0.051(4) 0.035(3) -0.006(3) 0.005(2) 0.019(3)
C45 0.047(3) 0.035(3) 0.028(3) 0.008(2) 0.001(2) 0.010(3)
C72 0.032(3) 0.051(4) 0.025(2) -0.001(2) 0.000(2) 0.006(3)
C67 0.053(3) 0.033(3) 0.027(3) 0.001(2) 0.014(2) -0.006(3)
C62 0.049(3) 0.034(3) 0.030(3) 0.001(2) 0.001(2) 0.012(3)
C55 0.056(4) 0.035(4) 0.034(3) -0.014(3) 0.000(3) 0.002(3)
C68 0.035(3) 0.037(3) 0.039(3) 0.004(3) 0.011(2) -0.004(3)
C36 0.052(4) 0.040(4) 0.038(3) -0.004(3) 0.009(3) 0.012(3)
C30 0.028(3) 0.059(4) 0.046(3) 0.017(3) -0.002(2) -0.015(3)
C43 0.052(4) 0.044(4) 0.043(3) 0.008(3) -0.014(3) 0.007(3)
C51 0.058(4) 0.043(4) 0.035(3) 0.009(3) -0.010(3) -0.021(3)
C48 0.053(4) 0.062(5) 0.034(3) -0.021(3) 0.018(3) -0.024(3)
C42 0.046(4) 0.045(4) 0.033(3) 0.010(3) -0.008(2) -0.004(3)
C14 0.040(3) 0.064(5) 0.026(3) -0.007(3) 0.009(2) 0.005(3)
C33 0.037(2) 0.098(4) 0.052(2) 0.020(2) 0.0080(16) -0.010(2)
C49 0.070(5) 0.079(6) 0.021(3) -0.007(3) 0.009(3) -0.054(4)
C44 0.049(4) 0.039(4) 0.052(3) 0.004(3) 0.003(3) 0.015(3)
C50 0.074(5) 0.064(5) 0.034(3) 0.017(3) -0.014(3) -0.040(4)
C53 0.107(6) 0.028(4) 0.037(3) -0.004(3) -0.020(3) 0.016(4)
C54 0.122(6) 0.028(4) 0.047(4) -0.011(3) -0.017(4) 0.020(4)
C32 0.054(4) 0.052(5) 0.110(6) 0.010(4) -0.016(4) -0.029(4)
C15 0.037(2) 0.098(4) 0.052(2) 0.020(2) 0.0080(16) -0.010(2)
C17 0.037(2) 0.098(4) 0.052(2) 0.020(2) 0.0080(16) -0.010(2)
C17A 0.037(2) 0.098(4) 0.052(2) 0.020(2) 0.0080(16) -0.010(2)
C15A 0.037(2) 0.098(4) 0.052(2) 0.020(2) 0.0080(16) -0.010(2)
C16A 0.064(16) 0.072(19) 0.067(16) -0.004(12) 0.044(12) -0.027(13)
C16 0.068(11) 0.057(11) 0.057(10) -0.013(8) 0.040(8) -0.022(9)
C31 0.037(2) 0.098(4) 0.052(2) 0.020(2) 0.0080(16) -0.010(2)

loop_
_atom_type_symbol
_atom_type_description
_atom_type_scat_dispersion_real
_atom_type_scat_dispersion_imag
_atom_type_scat_source
C C 0.0181 0.0091 'International Tables Vol C Tables 4.2.6.8 and 6.1.1.4'
H H 0.0000 0.0000 'International Tables Vol C Tables 4.2.6.8 and 6.1.1.4'
N N 0.0311 0.0180 'International Tables Vol C Tables 4.2.6.8 and 6.1.1.4'
O O 0.0492 0.0322 'International Tables Vol C Tables 4.2.6.8 and 6.1.1.4'
Al Al 0.2130 0.2455 'International Tables Vol C Tables 4.2.6.8 and 6.1.1.4'
P P 0.2955 0.4335 'International Tables Vol C Tables 4.2.6.8 and 6.1.1.4'
Ni Ni -3.0029 0.5091 'International Tables Vol C Tables 4.2.6.8 and 6.1.1.4'

loop_
_geom_angle_atom_site_label_1
_geom_angle_atom_site_label_2
_geom_angle_atom_site_label_3
_geom_angle
_geom_angle_site_symmetry_1
_geom_angle_site_symmetry_3
_geom_angle_publ_flag
P1 Ni1 P3 111.27(5) . . ?
P1 Ni1 P2 113.68(6) . . ?
P1 Ni1 Al1 72.28(5) . . ?
P1 Ni1 H 115.1(15) . . ?
P3 Ni1 Al1 120.94(6) . . ?
P3 Ni1 H 105.9(15) . . ?
P2 Ni1 P3 107.84(5) . . ?
P2 Ni1 Al1 124.82(6) . . ?
P2 Ni1 H 102.2(17) . . ?
Al1 Ni1 H 43.0(15) . . ?
Ni1 P1 Al1 56.26(4) . . ?
C25 P1 Ni1 112.57(14) . . ?
C25 P1 Al1 92.77(15) . . ?
C25 P1 C9 98.6(2) . . ?
C25 P1 C34 108.3(2) . . ?
C9 P1 Ni1 127.03(15) . . ?
C9 P1 Al1 81.52(15) . . ?
C34 P1 Ni1 109.58(15) . . ?
C34 P1 Al1 158.50(17) . . ?
C34 P1 C9 98.9(2) . . ?
C58 P3 Ni1 121.18(15) . . ?
C58 P3 C64 95.5(2) . . ?
C70 P3 Ni1 117.41(14) . . ?
C70 P3 C58 100.5(2) . . ?
C70 P3 C64 102.4(2) . . ?
C64 P3 Ni1 115.97(16) . . ?
C40 P2 Ni1 117.50(18) . . ?
C40 P2 C46 101.4(2) . . ?
C40 P2 C52 100.9(2) . . ?
C46 P2 Ni1 117.03(19) . . ?
C52 P2 Ni1 118.66(16) . . ?
C52 P2 C46 98.0(2) . . ?
Ni1 Al1 P1 51.47(4) . . ?
Ni1 Al1 H 41.5(15) . . ?
P1 Al1 H 92.9(15) . . ?
O2 Al1 Ni1 134.38(10) . . ?
O2 Al1 P1 163.70(12) . . ?
O2 Al1 H 95.4(15) . . ?
N2 Al1 Ni1 110.09(13) . . ?
N2 Al1 P1 80.14(13) . . ?
N2 Al1 O2 83.73(16) . . ?
N2 Al1 H 128.7(16) . . ?
N1 Al1 Ni1 114.38(14) . . ?
N1 Al1 P1 88.08(12) . . ?
N1 Al1 O2 99.62(16) . . ?
N1 Al1 N2 109.90(17) . . ?
N1 Al1 H 120.7(16) . . ?
C18 O2 Al1 110.7(3) . . ?
C18 O2 C24 117.5(4) . . ?
C24 O2 Al1 127.0(3) . . ?
C1 O1 C7 117.3(4) . . ?
C23 N2 Al1 111.7(3) . . ?
C23 N2 C76 121.3(4) . . ?
C76 N2 Al1 127.1(3) . . ?
C8 N1 Al1 117.0(3) . . ?
C8 N1 C6 118.2(3) . . ?
C6 N1 Al1 122.4(3) . . ?
N2 C23 C18 115.6(4) . . ?
C22 C23 N2 128.8(4) . . ?
C22 C23 C18 115.4(4) . . ?
O1 C1 C6 115.9(4) . . ?
O1 C1 C2 123.8(4) . . ?
C2 C1 C6 120.2(4) . . ?
C23 C18 O2 111.7(4) . . ?
C19 C18 O2 123.1(4) . . ?
C19 C18 C23 125.2(4) . . ?
C26 C25 P1 124.5(4) . . ?
C26 C25 C76 119.3(5) . . ?
C76 C25 P1 116.2(3) . . ?
N1 C8 C9 120.3(4) . . ?
N1 C8 C13 123.2(4) . . ?
C9 C8 C13 116.5(4) . . ?
C1 C6 N1 120.3(4) . . ?
C5 C6 N1 120.8(4) . . ?
C5 C6 C1 118.8(4) . . ?
C8 C9 P1 124.4(3) . . ?
C10 C9 P1 116.5(3) . . ?
C10 C9 C8 119.0(4) . . ?
C25 C26 H26 118.4 . . ?
C25 C26 C27 123.2(5) . . ?
C27 C26 H26 118.4 . . ?
N2 C76 C25 120.2(4) . . ?
C29 C76 N2 122.9(4) . . ?
C29 C76 C25 116.8(4) . . ?
C59 C58 P3 120.8(4) . . ?
C63 C58 P3 121.1(4) . . ?
C63 C58 C59 118.1(5) . . ?
C18 C19 H19 121.0 . . ?
C18 C19 C20 118.0(5) . . ?
C20 C19 H19 121.0 . . ?
C1 C2 H2 120.2 . . ?
C1 C2 C3 119.7(5) . . ?
C3 C2 H2 120.2 . . ?
C8 C13 H13 118.9 . . ?
C12 C13 C8 122.2(5) . . ?
C12 C13 H13 118.9 . . ?
C70 C75 H75 119.5 . . ?
C74 C75 H75 119.5 . . ?
C74 C75 C70 120.9(5) . . ?
C23 C22 H22 119.9 . . ?
C21 C22 C23 120.1(5) . . ?
C21 C22 H22 119.9 . . ?
C29 C28 H28 119.0 . . ?
C29 C28 C27 122.1(5) . . ?
C27 C28 H28 119.0 . . ?
C35 C34 P1 118.8(4) . . ?
C39 C34 P1 123.1(4) . . ?
C39 C34 C35 117.9(5) . . ?
C75 C70 P3 121.1(4) . . ?
C71 C70 P3 120.6(4) . . ?
C71 C70 C75 118.0(5) . . ?
C59 C60 H60 120.1 . . ?
C59 C60 C61 119.9(5) . . ?
C61 C60 H60 120.1 . . ?
C58 C59 H59 119.4 . . ?
C60 C59 C58 121.1(5) . . ?
C60 C59 H59 119.4 . . ?
C22 C21 H21 118.6 . . ?
C20 C21 C22 122.7(5) . . ?
C20 C21 H21 118.6 . . ?
C60 C61 H61 120.1 . . ?
C60 C61 C62 119.7(5) . . ?
C62 C61 H61 120.1 . . ?
C13 C12 H12 119.2 . . ?
C13 C12 C11 121.6(4) . . ?
C11 C12 H12 119.2 . . ?
C41 C40 P2 121.8(4) . . ?
C45 C40 P2 119.2(4) . . ?
C45 C40 C41 118.7(5) . . ?
C58 C63 H63 119.5 . . ?
C58 C63 C62 121.1(5) . . ?
C62 C63 H63 119.5 . . ?
C76 C29 H29 119.1 . . ?
C28 C29 C76 121.9(5) . . ?
C28 C29 H29 119.1 . . ?
C34 C35 H35 119.7 . . ?
C36 C35 C34 120.6(5) . . ?
C36 C35 H35 119.7 . . ?
C19 C20 H20 120.7 . . ?
C21 C20 C19 118.5(5) . . ?
C21 C20 H20 120.7 . . ?
C47 C46 P2 119.1(4) . . ?
C47 C46 C51 118.7(5) . . ?
C51 C46 P2 122.2(5) . . ?
C57 C52 P2 117.0(4) . . ?
C57 C52 C53 117.5(5) . . ?
C53 C52 P2 125.4(4) . . ?
C52 C57 H57 119.6 . . ?
C52 C57 C56 120.7(5) . . ?
C56 C57 H57 119.6 . . ?
C2 C3 H3 119.8 . . ?
C4 C3 C2 120.4(5) . . ?
C4 C3 H3 119.8 . . ?
C26 C27 C30 122.7(5) . . ?
C28 C27 C26 116.0(5) . . ?
C28 C27 C30 121.3(5) . . ?
C69 C64 P3 115.3(3) . . ?
C69 C64 C65 118.8(4) . . ?
C65 C64 P3 125.7(4) . . ?
C6 C5 H5 119.6 . . ?
C6 C5 C4 120.7(5) . . ?
C4 C5 H5 119.6 . . ?
C65 C66 H66 119.7 . . ?
C67 C66 H66 119.7 . . ?
C67 C66 C65 120.6(5) . . ?
C75 C74 H74 120.0 . . ?
C73 C74 C75 120.0(5) . . ?
C73 C74 H74 120.0 . . ?
C9 C10 H10 118.5 . . ?
C11 C10 C9 123.0(4) . . ?
C11 C10 H10 118.5 . . ?
C64 C69 H69 119.7 . . ?
C64 C69 C68 120.6(5) . . ?
C68 C69 H69 119.7 . . ?
C12 C11 C14 122.2(4) . . ?
C10 C11 C12 116.8(4) . . ?
C10 C11 C14 120.9(4) . . ?
C34 C39 H39 119.2 . . ?
C34 C39 C38 121.6(5) . . ?
C38 C39 H39 119.2 . . ?
C46 C47 H47 119.8 . . ?
C46 C47 C48 120.4(6) . . ?
C48 C47 H47 119.8 . . ?
C70 C71 H71 119.6 . . ?
C72 C71 C70 120.8(5) . . ?
C72 C71 H71 119.6 . . ?
C40 C41 H41 120.1 . . ?
C42 C41 C40 119.7(5) . . ?
C42 C41 H41 120.1 . . ?
O2 C24 H24A 109.5 . . ?
O2 C24 H24B 109.5 . . ?
O2 C24 H24C 109.5 . . ?
H24A C24 H24B 109.5 . . ?
H24A C24 H24C 109.5 . . ?
H24B C24 H24C 109.5 . . ?
C57 C56 H56 119.5 . . ?
C55 C56 C57 121.0(5) . . ?
C55 C56 H56 119.5 . . ?
C64 C65 C66 119.8(5) . . ?
C64 C65 H65 120.1 . . ?
C66 C65 H65 120.1 . . ?
C74 C73 H73 119.9 . . ?
C74 C73 C72 120.3(5) . . ?
C72 C73 H73 119.9 . . ?
C3 C4 C5 120.1(5) . . ?
C3 C4 H4 119.9 . . ?
C5 C4 H4 119.9 . . ?
O1 C7 H7A 109.5 . . ?
O1 C7 H7B 109.5 . . ?
O1 C7 H7C 109.5 . . ?
H7A C7 H7B 109.5 . . ?
H7A C7 H7C 109.5 . . ?
H7B C7 H7C 109.5 . . ?
C39 C38 H38 119.9 . . ?
C39 C38 C37 120.3(5) . . ?
C37 C38 H38 119.9 . . ?
C38 C37 H37 120.2 . . ?
C36 C37 C38 119.7(5) . . ?
C36 C37 H37 120.2 . . ?
C40 C45 H45 119.5 . . ?
C44 C45 C40 121.0(5) . . ?
C44 C45 H45 119.5 . . ?
C71 C72 C73 119.9(5) . . ?
C71 C72 H72 120.1 . . ?
C73 C72 H72 120.1 . . ?
C66 C67 H67 120.3 . . ?
C66 C67 C68 119.4(4) . . ?
C68 C67 H67 120.3 . . ?
C61 C62 H62 120.0 . . ?
C63 C62 C61 120.1(5) . . ?
C63 C62 H62 120.0 . . ?
C56 C55 H55 120.2 . . ?
C56 C55 C54 119.5(5) . . ?
C54 C55 H55 120.2 . . ?
C69 C68 H68 119.6 . . ?
C67 C68 C69 120.8(5) . . ?
C67 C68 H68 119.6 . . ?
C35 C36 H36 120.0 . . ?
C37 C36 C35 119.9(5) . . ?
C37 C36 H36 120.0 . . ?
C27 C30 C32 110.0(5) . . ?
C27 C30 C31 107.1(4) . . ?
C33 C30 C27 113.1(5) . . ?
C33 C30 C32 107.9(5) . . ?
C33 C30 C31 109.3(5) . . ?
C31 C30 C32 109.5(5) . . ?
C42 C43 H43 119.9 . . ?
C42 C43 C44 120.2(5) . . ?
C44 C43 H43 119.9 . . ?
C46 C51 H51 119.9 . . ?
C50 C51 C46 120.2(6) . . ?
C50 C51 H51 119.9 . . ?
C47 C48 H48 120.1 . . ?
C49 C48 C47 119.9(6) . . ?
C49 C48 H48 120.1 . . ?
C41 C42 H42 119.6 . . ?
C43 C42 C41 120.9(5) . . ?
C43 C42 H42 119.6 . . ?
C11 C14 C17 105.3(6) . . ?
C11 C14 C17A 109.1(6) . . ?
C11 C14 C15A 109.0(7) . . ?
C11 C14 C16A 109.0(9) . . ?
C15 C14 C11 114.2(6) . . ?
C15 C14 C17 83.4(9) . . ?
C17A C14 C15A 138.2(10) . . ?
C17A C14 C16A 104.7(12) . . ?
C15A C14 C16A 78.2(12) . . ?
C16 C14 C11 114.0(8) . . ?
C16 C14 C15 123.1(9) . . ?
C16 C14 C17 110.8(8) . . ?
C30 C33 H33A 109.5 . . ?
C30 C33 H33B 109.5 . . ?
C30 C33 H33C 109.5 . . ?
H33A C33 H33B 109.5 . . ?
H33A C33 H33C 109.5 . . ?
H33B C33 H33C 109.5 . . ?
C48 C49 H49 120.1 . . ?
C50 C49 C48 119.8(6) . . ?
C50 C49 H49 120.1 . . ?
C45 C44 C43 119.4(5) . . ?
C45 C44 H44 120.3 . . ?
C43 C44 H44 120.3 . . ?
C51 C50 H50 119.5 . . ?
C49 C50 C51 121.1(6) . . ?
C49 C50 H50 119.5 . . ?
C52 C53 H53 119.5 . . ?
C54 C53 C52 121.1(5) . . ?
C54 C53 H53 119.5 . . ?
C55 C54 C53 120.1(6) . . ?
C55 C54 H54 119.9 . . ?
C53 C54 H54 119.9 . . ?
C30 C32 H32A 109.5 . . ?
C30 C32 H32B 109.5 . . ?
C30 C32 H32C 109.5 . . ?
H32A C32 H32B 109.5 . . ?
H32A C32 H32C 109.5 . . ?
H32B C32 H32C 109.5 . . ?
C14 C15 H15A 109.5 . . ?
C14 C15 H15B 109.5 . . ?
C14 C15 H15C 109.5 . . ?
H15A C15 H15B 109.5 . . ?
H15A C15 H15C 109.5 . . ?
H15B C15 H15C 109.5 . . ?
C14 C17 H17A 109.5 . . ?
C14 C17 H17B 109.5 . . ?
C14 C17 H17C 109.5 . . ?
H17A C17 H17B 109.5 . . ?
H17A C17 H17C 109.5 . . ?
H17B C17 H17C 109.5 . . ?
C14 C17A H17D 109.5 . . ?
C14 C17A H17E 109.5 . . ?
C14 C17A H17F 109.5 . . ?
H17D C17A H17E 109.5 . . ?
H17D C17A H17F 109.5 . . ?
H17E C17A H17F 109.5 . . ?
C14 C15A H15D 109.5 . . ?
C14 C15A H15E 109.5 . . ?
C14 C15A H15F 109.5 . . ?
H15D C15A H15E 109.5 . . ?
H15D C15A H15F 109.5 . . ?
H15E C15A H15F 109.5 . . ?
C14 C16A H16A 109.5 . . ?
C14 C16A H16B 109.5 . . ?
C14 C16A H16C 109.5 . . ?
H16A C16A H16B 109.5 . . ?
H16A C16A H16C 109.5 . . ?
H16B C16A H16C 109.5 . . ?
C14 C16 H16D 109.5 . . ?
C14 C16 H16E 109.5 . . ?
C14 C16 H16F 109.5 . . ?
H16D C16 H16E 109.5 . . ?
H16D C16 H16F 109.5 . . ?
H16E C16 H16F 109.5 . . ?
C30 C31 H31A 109.5 . . ?
C30 C31 H31B 109.5 . . ?
C30 C31 H31C 109.5 . . ?
H31A C31 H31B 109.5 . . ?
H31A C31 H31C 109.5 . . ?
H31B C31 H31C 109.5 . . ?

loop_
_geom_bond_atom_site_label_1
_geom_bond_atom_site_label_2
_geom_bond_distance
_geom_bond_site_symmetry_2
_geom_bond_publ_flag
Ni1 P1 2.1846(13) . ?
Ni1 P3 2.2095(14) . ?
Ni1 P2 2.1911(16) . ?
Ni1 Al1 2.3222(15) . ?
Ni1 H 1.55(4) . ?
P1 Al1 2.6601(18) . ?
P1 C25 1.833(5) . ?
P1 C9 1.853(4) . ?
P1 C34 1.836(5) . ?
P3 C58 1.841(5) . ?
P3 C70 1.834(5) . ?
P3 C64 1.857(4) . ?
P2 C40 1.839(5) . ?
P2 C46 1.862(5) . ?
P2 C52 1.844(5) . ?
Al1 O2 1.938(3) . ?
Al1 N2 1.868(4) . ?
Al1 N1 1.855(4) . ?
Al1 H 1.59(4) . ?
O2 C18 1.420(5) . ?
O2 C24 1.454(5) . ?
O1 C1 1.360(5) . ?
O1 C7 1.432(5) . ?
N2 C23 1.400(6) . ?
N2 C76 1.405(6) . ?
N1 C8 1.400(5) . ?
N1 C6 1.435(6) . ?
C23 C18 1.410(6) . ?
C23 C22 1.399(6) . ?
C1 C6 1.409(6) . ?
C1 C2 1.390(6) . ?
C18 C19 1.369(6) . ?
C25 C26 1.393(6) . ?
C25 C76 1.422(6) . ?
C8 C9 1.408(6) . ?
C8 C13 1.413(6) . ?
C6 C5 1.383(7) . ?
C9 C10 1.403(6) . ?
C26 H26 0.9500 . ?
C26 C27 1.398(7) . ?
C76 C29 1.399(7) . ?
C58 C59 1.415(6) . ?
C58 C63 1.375(6) . ?
C19 H19 0.9500 . ?
C19 C20 1.401(7) . ?
C2 H2 0.9500 . ?
C2 C3 1.390(7) . ?
C13 H13 0.9500 . ?
C13 C12 1.365(6) . ?
C75 H75 0.9500 . ?
C75 C70 1.398(7) . ?
C75 C74 1.381(6) . ?
C22 H22 0.9500 . ?
C22 C21 1.392(7) . ?
C28 H28 0.9500 . ?
C28 C29 1.377(6) . ?
C28 C27 1.394(7) . ?
C34 C35 1.408(7) . ?
C34 C39 1.382(6) . ?
C70 C71 1.397(7) . ?
C60 H60 0.9500 . ?
C60 C59 1.376(7) . ?
C60 C61 1.382(7) . ?
C59 H59 0.9500 . ?
C21 H21 0.9500 . ?
C21 C20 1.380(7) . ?
C61 H61 0.9500 . ?
C61 C62 1.393(7) . ?
C12 H12 0.9500 . ?
C12 C11 1.385(7) . ?
C40 C41 1.405(6) . ?
C40 C45 1.391(7) . ?
C63 H63 0.9500 . ?
C63 C62 1.389(7) . ?
C29 H29 0.9500 . ?
C35 H35 0.9500 . ?
C35 C36 1.404(7) . ?
C20 H20 0.9500 . ?
C46 C47 1.390(8) . ?
C46 C51 1.396(7) . ?
C52 C57 1.379(6) . ?
C52 C53 1.396(7) . ?
C57 H57 0.9500 . ?
C57 C56 1.389(7) . ?
C3 H3 0.9500 . ?
C3 C4 1.372(7) . ?
C27 C30 1.524(7) . ?
C64 C69 1.375(6) . ?
C64 C65 1.398(6) . ?
C5 H5 0.9500 . ?
C5 C4 1.393(6) . ?
C66 H66 0.9500 . ?
C66 C65 1.406(6) . ?
C66 C67 1.366(7) . ?
C74 H74 0.9500 . ?
C74 C73 1.374(8) . ?
C10 H10 0.9500 . ?
C10 C11 1.384(6) . ?
C69 H69 0.9500 . ?
C69 C68 1.391(6) . ?
C11 C14 1.540(6) . ?
C39 H39 0.9500 . ?
C39 C38 1.385(7) . ?
C47 H47 0.9500 . ?
C47 C48 1.411(7) . ?
C71 H71 0.9500 . ?
C71 C72 1.381(6) . ?
C41 H41 0.9500 . ?
C41 C42 1.395(7) . ?
C24 H24A 0.9800 . ?
C24 H24B 0.9800 . ?
C24 H24C 0.9800 . ?
C56 H56 0.9500 . ?
C56 C55 1.357(7) . ?
C65 H65 0.9500 . ?
C73 H73 0.9500 . ?
C73 C72 1.384(8) . ?
C4 H4 0.9500 . ?
C7 H7A 0.9800 . ?
C7 H7B 0.9800 . ?
C7 H7C 0.9800 . ?
C38 H38 0.9500 . ?
C38 C37 1.389(8) . ?
C37 H37 0.9500 . ?
C37 C36 1.381(7) . ?
C45 H45 0.9500 . ?
C45 C44 1.388(7) . ?
C72 H72 0.9500 . ?
C67 H67 0.9500 . ?
C67 C68 1.375(7) . ?
C62 H62 0.9500 . ?
C55 H55 0.9500 . ?
C55 C54 1.371(8) . ?
C68 H68 0.9500 . ?
C36 H36 0.9500 . ?
C30 C33 1.518(8) . ?
C30 C32 1.551(9) . ?
C30 C31 1.538(7) . ?
C43 H43 0.9500 . ?
C43 C42 1.362(8) . ?
C43 C44 1.400(7) . ?
C51 H51 0.9500 . ?
C51 C50 1.389(8) . ?
C48 H48 0.9500 . ?
C48 C49 1.376(9) . ?
C42 H42 0.9500 . ?
C14 C15 1.462(12) . ?
C14 C17 1.554(14) . ?
C14 C17A 1.553(17) . ?
C14 C15A 1.627(17) . ?
C14 C16A 1.65(2) . ?
C14 C16 1.451(19) . ?
C33 H33A 0.9800 . ?
C33 H33B 0.9800 . ?
C33 H33C 0.9800 . ?
C49 H49 0.9500 . ?
C49 C50 1.373(9) . ?
C44 H44 0.9500 . ?
C50 H50 0.9500 . ?
C53 H53 0.9500 . ?
C53 C54 1.384(8) . ?
C54 H54 0.9500 . ?
C32 H32A 0.9800 . ?
C32 H32B 0.9800 . ?
C32 H32C 0.9800 . ?
C15 H15A 0.9800 . ?
C15 H15B 0.9800 . ?
C15 H15C 0.9800 . ?
C17 H17A 0.9800 . ?
C17 H17B 0.9800 . ?
C17 H17C 0.9800 . ?
C17A H17D 0.9800 . ?
C17A H17E 0.9800 . ?
C17A H17F 0.9800 . ?
C15A H15D 0.9800 . ?
C15A H15E 0.9800 . ?
C15A H15F 0.9800 . ?
C16A H16A 0.9800 . ?
C16A H16B 0.9800 . ?
C16A H16C 0.9800 . ?
C16 H16D 0.9800 . ?
C16 H16E 0.9800 . ?
C16 H16F 0.9800 . ?
C31 H31A 0.9800 . ?
C31 H31B 0.9800 . ?
C31 H31C 0.9800 . ?

loop_
_geom_torsion_atom_site_label_1
_geom_torsion_atom_site_label_2
_geom_torsion_atom_site_label_3
_geom_torsion_atom_site_label_4
_geom_torsion
_geom_torsion_site_symmetry_1
_geom_torsion_site_symmetry_2
_geom_torsion_site_symmetry_3
_geom_torsion_site_symmetry_4
_geom_torsion_publ_flag
Ni1 P1 C25 C26 -121.0(3) . . . . ?
Ni1 P1 C25 C76 58.0(3) . . . . ?
Ni1 P1 C9 C8 -11.9(5) . . . . ?
Ni1 P1 C9 C10 165.6(3) . . . . ?
Ni1 P1 C34 C35 -97.4(3) . . . . ?
Ni1 P1 C34 C39 76.2(4) . . . . ?
Ni1 P3 C58 C59 179.0(3) . . . . ?
Ni1 P3 C58 C63 -4.1(5) . . . . ?
Ni1 P3 C70 C75 -100.3(4) . . . . ?
Ni1 P3 C70 C71 73.3(4) . . . . ?
Ni1 P3 C64 C69 52.3(4) . . . . ?
Ni1 P3 C64 C65 -133.1(4) . . . . ?
Ni1 P2 C40 C41 -96.3(4) . . . . ?
Ni1 P2 C40 C45 78.1(5) . . . . ?
Ni1 P2 C46 C47 -10.4(4) . . . . ?
Ni1 P2 C46 C51 171.9(4) . . . . ?
Ni1 P2 C52 C57 28.7(5) . . . . ?
Ni1 P2 C52 C53 -154.1(5) . . . . ?
Ni1 Al1 N2 C23 157.3(2) . . . . ?
Ni1 Al1 N2 C76 -23.2(4) . . . . ?
Ni1 Al1 N1 C8 70.3(3) . . . . ?
Ni1 Al1 N1 C6 -127.6(3) . . . . ?
P1 Al1 N2 C23 -160.1(3) . . . . ?
P1 Al1 N2 C76 19.4(3) . . . . ?
P1 Al1 N1 C8 24.7(3) . . . . ?
P1 Al1 N1 C6 -173.2(3) . . . . ?
P1 C25 C26 C27 175.2(3) . . . . ?
P1 C25 C76 N2 8.4(5) . . . . ?
P1 C25 C76 C29 -169.6(3) . . . . ?
P1 C9 C10 C11 -170.3(4) . . . . ?
P1 C34 C35 C36 175.9(4) . . . . ?
P1 C34 C39 C38 -176.8(4) . . . . ?
P3 C58 C59 C60 178.0(4) . . . . ?
P3 C58 C63 C62 -177.1(4) . . . . ?
P3 C70 C71 C72 -177.6(3) . . . . ?
P3 C64 C69 C68 175.6(4) . . . . ?
P3 C64 C65 C66 -176.9(4) . . . . ?
P2 C40 C41 C42 176.7(4) . . . . ?
P2 C40 C45 C44 -176.4(4) . . . . ?
P2 C46 C47 C48 -177.5(4) . . . . ?
P2 C46 C51 C50 176.8(4) . . . . ?
P2 C52 C57 C56 176.0(4) . . . . ?
P2 C52 C53 C54 -175.7(6) . . . . ?
Al1 P1 C25 C26 -175.3(3) . . . . ?
Al1 P1 C25 C76 3.6(3) . . . . ?
Al1 P1 C9 C8 23.4(4) . . . . ?
Al1 P1 C9 C10 -159.1(4) . . . . ?
Al1 P1 C34 C35 -52.3(6) . . . . ?
Al1 P1 C34 C39 121.3(5) . . . . ?
Al1 O2 C18 C23 18.0(4) . . . . ?
Al1 O2 C18 C19 -159.6(4) . . . . ?
Al1 N2 C23 C18 -18.0(5) . . . . ?
Al1 N2 C23 C22 156.4(4) . . . . ?
Al1 N2 C76 C25 -23.4(6) . . . . ?
Al1 N2 C76 C29 154.5(3) . . . . ?
Al1 N1 C8 C9 -15.8(6) . . . . ?
Al1 N1 C8 C13 164.6(4) . . . . ?
Al1 N1 C6 C1 -92.2(4) . . . . ?
Al1 N1 C6 C5 82.7(5) . . . . ?
O2 Al1 N2 C23 22.2(3) . . . . ?
O2 Al1 N2 C76 -158.3(4) . . . . ?
O2 Al1 N1 C8 -140.9(3) . . . . ?
O2 Al1 N1 C6 21.3(4) . . . . ?
O2 C18 C19 C20 176.0(4) . . . . ?
O1 C1 C6 N1 -4.9(6) . . . . ?
O1 C1 C6 C5 -179.9(4) . . . . ?
O1 C1 C2 C3 179.1(4) . . . . ?
N2 Al1 N1 C8 -54.1(4) . . . . ?
N2 Al1 N1 C6 108.0(4) . . . . ?
N2 C23 C18 O2 -0.5(5) . . . . ?
N2 C23 C18 C19 177.0(4) . . . . ?
N2 C23 C22 C21 -175.1(4) . . . . ?
N2 C76 C29 C28 174.2(4) . . . . ?
N1 Al1 N2 C23 -75.8(3) . . . . ?
N1 Al1 N2 C76 103.7(4) . . . . ?
N1 C8 C9 P1 -12.8(6) . . . . ?
N1 C8 C9 C10 169.8(4) . . . . ?
N1 C8 C13 C12 -174.2(4) . . . . ?
N1 C6 C5 C4 -173.7(4) . . . . ?
C23 N2 C76 C25 156.1(4) . . . . ?
C23 N2 C76 C29 -26.0(6) . . . . ?
C23 C18 C19 C20 -1.2(7) . . . . ?
C23 C22 C21 C20 -0.9(8) . . . . ?
C1 C6 C5 C4 1.3(7) . . . . ?
C1 C2 C3 C4 0.0(7) . . . . ?
C18 C23 C22 C21 -0.7(7) . . . . ?
C18 C19 C20 C21 -0.5(7) . . . . ?
C25 P1 C9 C8 115.0(4) . . . . ?
C25 P1 C9 C10 -67.6(4) . . . . ?
C25 P1 C34 C35 139.4(4) . . . . ?
C25 P1 C34 C39 -46.9(4) . . . . ?
C25 C26 C27 C28 -3.8(7) . . . . ?
C25 C26 C27 C30 174.9(4) . . . . ?
C25 C76 C29 C28 -7.9(6) . . . . ?
C8 N1 C6 C1 69.7(6) . . . . ?
C8 N1 C6 C5 -115.3(5) . . . . ?
C8 C9 C10 C11 7.3(7) . . . . ?
C8 C13 C12 C11 2.2(8) . . . . ?
C6 N1 C8 C9 -178.7(4) . . . . ?
C6 N1 C8 C13 1.7(7) . . . . ?
C6 C1 C2 C3 1.8(7) . . . . ?
C6 C5 C4 C3 0.4(7) . . . . ?
C9 P1 C25 C26 102.8(4) . . . . ?
C9 P1 C25 C76 -78.3(3) . . . . ?
C9 P1 C34 C35 37.3(4) . . . . ?
C9 P1 C34 C39 -149.1(4) . . . . ?
C9 C8 C13 C12 6.2(7) . . . . ?
C9 C10 C11 C12 1.1(8) . . . . ?
C9 C10 C11 C14 176.7(5) . . . . ?
C26 C25 C76 N2 -172.6(4) . . . . ?
C26 C25 C76 C29 9.4(6) . . . . ?
C26 C27 C30 C33 12.9(7) . . . . ?
C26 C27 C30 C32 133.6(5) . . . . ?
C26 C27 C30 C31 -107.5(6) . . . . ?
C76 N2 C23 C18 162.5(4) . . . . ?
C76 N2 C23 C22 -23.1(7) . . . . ?
C76 C25 C26 C27 -3.7(6) . . . . ?
C58 P3 C70 C75 33.3(4) . . . . ?
C58 P3 C70 C71 -153.0(4) . . . . ?
C58 P3 C64 C69 -76.5(4) . . . . ?
C58 P3 C64 C65 98.1(5) . . . . ?
C58 C63 C62 C61 -0.6(8) . . . . ?
C2 C1 C6 N1 172.6(4) . . . . ?
C2 C1 C6 C5 -2.4(7) . . . . ?
C2 C3 C4 C5 -1.1(7) . . . . ?
C13 C8 C9 P1 166.8(4) . . . . ?
C13 C8 C9 C10 -10.6(7) . . . . ?
C13 C12 C11 C10 -5.9(8) . . . . ?
C13 C12 C11 C14 178.6(5) . . . . ?
C75 C70 C71 C72 -3.7(6) . . . . ?
C75 C74 C73 C72 -0.7(7) . . . . ?
C22 C23 C18 O2 -175.7(4) . . . . ?
C22 C23 C18 C19 1.8(7) . . . . ?
C22 C21 C20 C19 1.5(8) . . . . ?
C28 C27 C30 C33 -168.5(5) . . . . ?
C28 C27 C30 C32 -47.8(7) . . . . ?
C28 C27 C30 C31 71.1(7) . . . . ?
C34 P1 C25 C26 0.4(4) . . . . ?
C34 P1 C25 C76 179.3(3) . . . . ?
C34 P1 C9 C8 -134.8(4) . . . . ?
C34 P1 C9 C10 42.6(4) . . . . ?
C34 C35 C36 C37 0.1(8) . . . . ?
C34 C39 C38 C37 2.2(8) . . . . ?
C70 P3 C58 C59 47.7(4) . . . . ?
C70 P3 C58 C63 -135.4(4) . . . . ?
C70 P3 C64 C69 -178.6(4) . . . . ?
C70 P3 C64 C65 -4.0(5) . . . . ?
C70 C75 C74 C73 -0.8(7) . . . . ?
C70 C71 C72 C73 2.3(7) . . . . ?
C60 C61 C62 C63 0.4(8) . . . . ?
C59 C58 C63 C62 -0.1(7) . . . . ?
C59 C60 C61 C62 0.5(8) . . . . ?
C61 C60 C59 C58 -1.2(8) . . . . ?
C12 C11 C14 C15 -18.6(10) . . . . ?
C12 C11 C14 C17 70.9(7) . . . . ?
C12 C11 C14 C17A 110.5(9) . . . . ?
C12 C11 C14 C15A -51.9(10) . . . . ?
C12 C11 C14 C16A -135.6(11) . . . . ?
C12 C11 C14 C16 -167.5(9) . . . . ?
C40 P2 C46 C47 -139.5(4) . . . . ?
C40 P2 C46 C51 42.7(5) . . . . ?
C40 P2 C52 C57 158.6(4) . . . . ?
C40 P2 C52 C53 -24.2(6) . . . . ?
C40 C41 C42 C43 -0.9(9) . . . . ?
C40 C45 C44 C43 0.0(9) . . . . ?
C63 C58 C59 C60 1.0(7) . . . . ?
C29 C28 C27 C26 5.5(7) . . . . ?
C29 C28 C27 C30 -173.2(4) . . . . ?
C35 C34 C39 C38 -3.1(7) . . . . ?
C46 P2 C40 C41 32.6(5) . . . . ?
C46 P2 C40 C45 -153.0(4) . . . . ?
C46 P2 C52 C57 -98.1(4) . . . . ?
C46 P2 C52 C53 79.1(6) . . . . ?
C46 C47 C48 C49 1.4(7) . . . . ?
C46 C51 C50 C49 -0.1(8) . . . . ?
C52 P2 C40 C41 133.1(4) . . . . ?
C52 P2 C40 C45 -52.5(5) . . . . ?
C52 P2 C46 C47 117.6(4) . . . . ?
C52 P2 C46 C51 -60.1(4) . . . . ?
C52 C57 C56 C55 -0.1(8) . . . . ?
C52 C53 C54 C55 -0.1(11) . . . . ?
C57 C52 C53 C54 1.4(10) . . . . ?
C57 C56 C55 C54 1.5(9) . . . . ?
C27 C28 C29 C76 0.3(7) . . . . ?
C64 P3 C58 C59 -56.1(4) . . . . ?
C64 P3 C58 C63 120.8(4) . . . . ?
C64 P3 C70 C75 131.4(4) . . . . ?
C64 P3 C70 C71 -54.9(4) . . . . ?
C64 C69 C68 C67 1.3(8) . . . . ?
C66 C67 C68 C69 -1.4(8) . . . . ?
C74 C75 C70 P3 176.8(3) . . . . ?
C74 C75 C70 C71 3.0(6) . . . . ?
C74 C73 C72 C71 0.0(7) . . . . ?
C10 C11 C14 C15 166.1(8) . . . . ?
C10 C11 C14 C17 -104.4(7) . . . . ?
C10 C11 C14 C17A -64.8(10) . . . . ?
C10 C11 C14 C15A 132.8(9) . . . . ?
C10 C11 C14 C16A 49.1(11) . . . . ?
C10 C11 C14 C16 17.3(10) . . . . ?
C69 C64 C65 C66 -2.4(8) . . . . ?
C39 C34 C35 C36 1.9(7) . . . . ?
C39 C38 C37 C36 0.0(8) . . . . ?
C47 C46 C51 C50 -1.0(8) . . . . ?
C47 C48 C49 C50 -2.4(8) . . . . ?
C41 C40 C45 C44 -1.8(8) . . . . ?
C24 O2 C18 C23 175.3(4) . . . . ?
C24 O2 C18 C19 -2.3(6) . . . . ?
C56 C55 C54 C53 -1.4(11) . . . . ?
C65 C64 C69 C68 0.6(8) . . . . ?
C65 C66 C67 C68 -0.4(8) . . . . ?
C7 O1 C1 C6 176.0(4) . . . . ?
C7 O1 C1 C2 -1.4(6) . . . . ?
C38 C37 C36 C35 -1.1(8) . . . . ?
C45 C40 C41 C42 2.2(8) . . . . ?
C67 C66 C65 C64 2.3(8) . . . . ?
C51 C46 C47 C48 0.3(7) . . . . ?
C48 C49 C50 C51 1.8(9) . . . . ?
C42 C43 C44 C45 1.4(9) . . . . ?
C44 C43 C42 C41 -1.0(9) . . . . ?
C53 C52 C57 C56 -1.3(8) . . . . ?

loop_
_platon_squeeze_void_nr
_platon_squeeze_void_average_x
_platon_squeeze_void_average_y
_platon_squeeze_void_average_z
_platon_squeeze_void_volume
_platon_squeeze_void_count_electrons
_platon_squeeze_void_content
1 0.000 0.000 0.500 514 64 ' '
2 0.000 0.500 1.000 514 64 ' '
3 0.189 0.179 0.564 13 0 ' '
4 0.189 0.321 0.064 13 0 ' '
5 0.256 0.687 0.894 10 0 ' '
6 0.256 0.813 0.394 10 0 ' '
7 0.744 0.187 0.606 10 0 ' '
8 0.744 0.313 0.106 10 0 ' '
9 0.811 0.679 0.936 13 0 ' '
10 0.811 0.821 0.436 13 0 ' '
